data_4020770
loop_
_publ_author_name
'Teresa Olszewska'
'Maria Gdaniec'
'Tadeusz Po\/lo\'nski'

_publ_section_title
;
 Planar Chiral Dianthranilide and Dithiodianthranilide Molecules:
 Optical Resolution, Chiroptical Spectra,
 and Molecular Self-Assembly
;
_journal_name_full 'Journal of Organic Chemistry'
_journal_page_first 1248
_journal_page_last 1255
_journal_paper_doi 10.1021/jo035024d
_journal_volume 69
_journal_year 2004
_chemical_formula_moiety 'C14 H10 N2 S2'
_chemical_formula_sum 'C14 H10 N2 S2'
_chemical_formula_weight 270.36
_chemical_melting_point 305.0(10)
_chemical_name_common (R)-dithiodianthranilide
_space_group_IT_number 19
_symmetry_cell_setting orthorhombic
_symmetry_space_group_name_Hall 'P 2ac 2ab'
_symmetry_space_group_name_H-M 'P 21 21 21'
_cell_angle_alpha 90.00
_cell_angle_beta 90.00
_cell_angle_gamma 90.00
_cell_formula_units_Z 12
_cell_length_a 6.656(1)
_cell_length_b 14.038(3)
_cell_length_c 40.714(8)
_cell_measurement_temperature 293(2)
_cell_volume 3804.2(12)
_diffrn_ambient_temperature 293(2)
_exptl_crystal_density_diffrn 1.416
_cod_depositor_comments
;
The following automatic conversions were performed:

'_chemical_melting_point' value '304-306' was changed to '305.0(10)'
- the average value was taken and precision was estimated.

Automatic conversion script
Id: cif_fix_values 1646 2011-03-28 12:23:43Z adriana 
;
_cod_database_code 4020770

loop_
_symmetry_equiv_pos_as_xyz
'x, y, z'
'-x+1/2, -y, z+1/2'
'-x, y+1/2, -z+1/2'
'x+1/2, -y+1/2, -z'

loop_
_atom_site_label
_atom_site_type_symbol
_atom_site_fract_x
_atom_site_fract_y
_atom_site_fract_z
_atom_site_U_iso_or_equiv
_atom_site_adp_type
_atom_site_occupancy
_atom_site_symmetry_multiplicity
_atom_site_calc_flag
_atom_site_refinement_flags
_atom_site_disorder_assembly
_atom_site_disorder_group
S1A S 0.29518(10) 0.59739(5) 0.721667(15) 0.04536(16) Uani 1 1 d . . .
S2A S -0.39730(10) 0.39466(4) 0.789210(18) 0.04620(16) Uani 1 1 d . . .
N1A N -0.2715(3) 0.56023(15) 0.76780(5) 0.0384(5) Uani 1 1 d . . .
H1A H -0.3654 0.5507 0.7522 0.046 Uiso 1 1 d R . .
N2A N 0.1771(3) 0.52539(14) 0.77801(5) 0.0340(4) Uani 1 1 d . . .
H2A H 0.2744 0.4814 0.7757 0.041 Uiso 1 1 d R . .
C1A C -0.1884(4) 0.65447(17) 0.77069(6) 0.0346(5) Uani 1 1 d . . .
C2A C 0.0139(4) 0.67226(17) 0.76400(6) 0.0346(5) Uani 1 1 d . . .
C3A C 0.0810(5) 0.76565(17) 0.76492(6) 0.0445(6) Uani 1 1 d . . .
H3AA H 0.2186 0.7793 0.7597 0.053 Uiso 1 1 d R . .
C4A C -0.0464(5) 0.83895(19) 0.77297(7) 0.0499(7) Uani 1 1 d . . .
H4AA H 0.0081 0.9022 0.7737 0.060 Uiso 1 1 d R . .
C5A C -0.2467(5) 0.8208(2) 0.77966(7) 0.0511(7) Uani 1 1 d . . .
H5AA H -0.3320 0.8742 0.7844 0.061 Uiso 1 1 d R . .
C6A C -0.3173(4) 0.72809(19) 0.77836(6) 0.0463(6) Uani 1 1 d . . .
H6AA H -0.4545 0.7161 0.7843 0.056 Uiso 1 1 d R . .
C7A C 0.1578(3) 0.59501(17) 0.75589(5) 0.0337(5) Uani 1 1 d . . .
C8A C 0.0965(4) 0.52530(16) 0.81065(5) 0.0339(5) Uani 1 1 d . . .
C9A C -0.1052(4) 0.50522(16) 0.81679(5) 0.0335(5) Uani 1 1 d . . .
C10A C -0.1691(4) 0.49825(19) 0.84924(6) 0.0430(6) Uani 1 1 d . . .
H10A H -0.3046 0.4789 0.8538 0.052 Uiso 1 1 d R . .
C11A C -0.0356(5) 0.5138(2) 0.87478(6) 0.0516(7) Uani 1 1 d . . .
H11A H -0.0827 0.5142 0.8971 0.062 Uiso 1 1 d R . .
C12A C 0.1616(5) 0.5343(3) 0.86820(7) 0.0573(8) Uani 1 1 d . . .
H12A H 0.2540 0.5418 0.8861 0.069 Uiso 1 1 d R . .
C13A C 0.2284(4) 0.5397(2) 0.83608(6) 0.0484(7) Uani 1 1 d . . .
H13A H 0.3669 0.5537 0.8316 0.058 Uiso 1 1 d R . .
C14A C -0.2541(4) 0.49116(16) 0.79015(6) 0.0335(5) Uani 1 1 d . . .
S1B S 0.06011(10) 0.74471(5) 0.522444(15) 0.04671(17) Uani 1 1 d . . .
S2B S -0.64379(10) 0.58994(5) 0.604820(18) 0.04736(16) Uani 1 1 d . . .
N1B N -0.5107(3) 0.73510(15) 0.57080(5) 0.0367(4) Uani 1 1 d . . .
H1B H -0.5979 0.7151 0.5554 0.044 Uiso 1 1 d R . .
N2B N -0.0645(3) 0.70869(16) 0.58227(5) 0.0397(5) Uani 1 1 d . . .
H2B H 0.0290 0.6566 0.5823 0.048 Uiso 1 1 d R . .
C1B C -0.4300(4) 0.82854(17) 0.56527(5) 0.0353(5) Uani 1 1 d . . .
C2B C -0.2293(4) 0.84253(18) 0.55677(5) 0.0351(5) Uani 1 1 d . . .
C3B C -0.1686(4) 0.93426(19) 0.54797(6) 0.0434(6) Uani 1 1 d . . .
H3BA H -0.0415 0.9429 0.5410 0.052 Uiso 1 1 d R . .
C4B C -0.3005(5) 1.0097(2) 0.54820(7) 0.0511(7) Uani 1 1 d . . .
H4BA H -0.2540 1.0728 0.5432 0.061 Uiso 1 1 d R . .
C5B C -0.4990(5) 0.9949(2) 0.55718(7) 0.0525(7) Uani 1 1 d . . .
H5BA H -0.5926 1.0470 0.5575 0.063 Uiso 1 1 d R . .
C6B C -0.5628(4) 0.9043(2) 0.56559(6) 0.0445(6) Uani 1 1 d . . .
H6BA H -0.7013 0.8927 0.5708 0.053 Uiso 1 1 d R . .
C7B C -0.0825(4) 0.76313(18) 0.55541(5) 0.0361(5) Uani 1 1 d . . .
C8B C -0.1408(4) 0.72759(17) 0.61451(5) 0.0357(5) Uani 1 1 d . . .
C9B C -0.3423(4) 0.71114(17) 0.62263(5) 0.0352(5) Uani 1 1 d . . .
C10B C -0.3985(4) 0.71807(19) 0.65561(6) 0.0436(6) Uani 1 1 d . . .
H10B H -0.5352 0.7048 0.6616 0.052 Uiso 1 1 d R . .
C11B C -0.2592(5) 0.7424(2) 0.67942(6) 0.0489(7) Uani 1 1 d . . .
H11B H -0.3023 0.7474 0.7019 0.059 Uiso 1 1 d R . .
C12B C -0.0624(5) 0.7599(2) 0.67104(6) 0.0490(7) Uani 1 1 d . . .
H12B H 0.0315 0.7790 0.6877 0.059 Uiso 1 1 d R . .
C13B C -0.0033(4) 0.7520(2) 0.63855(6) 0.0439(6) Uani 1 1 d . . .
H13B H 0.1350 0.7599 0.6324 0.053 Uiso 1 1 d R . .
C14B C -0.4942(4) 0.68208(18) 0.59816(6) 0.0367(5) Uani 1 1 d . . .
S1C S 0.09268(14) 0.22845(7) 0.53026(2) 0.0691(2) Uani 1 1 d . . .
S2C S -0.59825(12) 0.19882(6) 0.62621(2) 0.0619(2) Uani 1 1 d . . .
N1C N -0.4687(3) 0.28468(16) 0.57312(6) 0.0445(5) Uani 1 1 d . . .
H1C H -0.5576 0.2480 0.5623 0.053 Uiso 1 1 d R . .
N2C N -0.0241(3) 0.27976(18) 0.58942(6) 0.0460(5) Uani 1 1 d . . .
H2C H 0.0670 0.2315 0.5970 0.055 Uiso 1 1 d R . .
C1C C -0.3874(4) 0.36296(18) 0.55472(6) 0.0386(5) Uani 1 1 d . . .
C2C C -0.1847(4) 0.3658(2) 0.54618(6) 0.0426(6) Uani 1 1 d . . .
C3C C -0.1175(5) 0.4427(2) 0.52744(7) 0.0561(8) Uani 1 1 d . . .
H3CA H 0.0119 0.4447 0.5210 0.067 Uiso 1 1 d R . .
C4C C -0.2483(6) 0.5146(2) 0.51837(7) 0.0612(9) Uani 1 1 d . . .
H4CA H -0.1989 0.5703 0.5073 0.073 Uiso 1 1 d R . .
C5C C -0.4471(6) 0.5103(2) 0.52677(6) 0.0557(8) Uani 1 1 d . . .
H5CA H -0.5360 0.5597 0.5194 0.067 Uiso 1 1 d R . .
C6C C -0.5181(5) 0.4336(2) 0.54456(6) 0.0485(7) Uani 1 1 d . . .
H6CA H -0.6578 0.4285 0.5501 0.058 Uiso 1 1 d R . .
C7C C -0.0414(4) 0.2911(2) 0.55695(7) 0.0458(6) Uani 1 1 d . . .
C8C C -0.1063(4) 0.34235(18) 0.61370(6) 0.0405(5) Uani 1 1 d . . .
C9C C -0.3091(4) 0.33776(19) 0.62263(6) 0.0410(6) Uani 1 1 d . . .
C10C C -0.3769(5) 0.3972(2) 0.64776(6) 0.0539(7) Uani 1 1 d . . .
H10C H -0.5133 0.3917 0.6552 0.065 Uiso 1 1 d R . .
C11C C -0.2498(6) 0.4611(2) 0.66266(7) 0.0646(9) Uani 1 1 d . . .
H11C H -0.3026 0.5039 0.6789 0.078 Uiso 1 1 d R . .
C12C C -0.0498(6) 0.4656(2) 0.65356(8) 0.0645(9) Uani 1 1 d . . .
H12C H 0.0385 0.5107 0.6638 0.077 Uiso 1 1 d R . .
C13C C 0.0212(5) 0.4052(2) 0.62920(7) 0.0533(7) Uani 1 1 d . . .
H13C H 0.1600 0.4052 0.6228 0.064 Uiso 1 1 d R . .
C14C C -0.4546(4) 0.27476(19) 0.60562(7) 0.0431(6) Uani 1 1 d . . .

loop_
_atom_site_aniso_label
_atom_site_aniso_U_11
_atom_site_aniso_U_22
_atom_site_aniso_U_33
_atom_site_aniso_U_23
_atom_site_aniso_U_13
_atom_site_aniso_U_12
S1A 0.0458(4) 0.0557(4) 0.0346(3) 0.0070(3) 0.0067(3) 0.0000(3)
S2A 0.0390(3) 0.0363(3) 0.0634(4) 0.0004(3) -0.0001(3) -0.0060(3)
N1A 0.0362(11) 0.0389(11) 0.0402(10) 0.0056(8) -0.0087(9) -0.0043(9)
N2A 0.0346(10) 0.0362(10) 0.0312(9) 0.0049(8) 0.0024(8) 0.0033(8)
C1A 0.0362(13) 0.0357(12) 0.0319(11) 0.0059(9) -0.0057(9) -0.0008(10)
C2A 0.0386(13) 0.0341(12) 0.0312(11) 0.0051(9) -0.0021(9) -0.0021(10)
C3A 0.0520(16) 0.0374(13) 0.0440(13) 0.0077(11) -0.0021(12) -0.0069(12)
C4A 0.069(2) 0.0329(13) 0.0478(15) 0.0033(11) -0.0062(14) -0.0011(13)
C5A 0.0655(19) 0.0387(14) 0.0490(15) 0.0019(12) -0.0009(14) 0.0131(13)
C6A 0.0456(15) 0.0495(15) 0.0438(13) 0.0062(12) -0.0029(12) 0.0105(12)
C7A 0.0310(11) 0.0358(12) 0.0343(11) 0.0007(9) -0.0019(9) -0.0044(10)
C8A 0.0349(12) 0.0347(11) 0.0321(11) 0.0041(9) 0.0004(10) 0.0022(10)
C9A 0.0341(12) 0.0318(11) 0.0345(11) 0.0049(9) 0.0005(9) 0.0031(10)
C10A 0.0431(15) 0.0451(14) 0.0408(13) 0.0073(11) 0.0077(11) 0.0049(12)
C11A 0.0615(19) 0.0635(18) 0.0296(12) 0.0051(12) 0.0026(12) 0.0054(14)
C12A 0.0506(17) 0.085(2) 0.0365(14) 0.0061(14) -0.0098(12) -0.0036(16)
C13A 0.0402(15) 0.0674(18) 0.0375(13) 0.0039(12) -0.0059(11) -0.0028(13)
C14A 0.0295(12) 0.0335(11) 0.0377(11) 0.0001(10) 0.0038(9) 0.0021(9)
S1B 0.0411(4) 0.0678(4) 0.0312(3) 0.0002(3) 0.0072(2) -0.0024(3)
S2B 0.0441(4) 0.0418(3) 0.0562(4) 0.0072(3) 0.0042(3) -0.0030(3)
N1B 0.0347(11) 0.0427(11) 0.0328(10) 0.0028(9) -0.0040(8) -0.0039(9)
N2B 0.0369(11) 0.0503(12) 0.0318(10) 0.0055(9) 0.0037(8) 0.0087(10)
C1B 0.0370(13) 0.0422(12) 0.0267(10) 0.0020(9) -0.0032(9) -0.0035(11)
C2B 0.0371(13) 0.0450(13) 0.0233(10) 0.0030(9) -0.0025(9) -0.0032(10)
C3B 0.0479(15) 0.0508(15) 0.0315(12) 0.0042(10) -0.0011(11) -0.0127(12)
C4B 0.071(2) 0.0414(14) 0.0407(13) 0.0054(11) -0.0087(13) -0.0082(14)
C5B 0.0644(19) 0.0423(15) 0.0509(15) -0.0006(13) -0.0110(13) 0.0070(13)
C6B 0.0423(14) 0.0498(14) 0.0416(13) -0.0004(11) -0.0058(11) 0.0055(12)
C7B 0.0326(12) 0.0467(13) 0.0291(10) -0.0009(9) -0.0005(9) -0.0047(11)
C8B 0.0363(13) 0.0418(13) 0.0290(11) 0.0043(9) 0.0015(9) 0.0059(10)
C9B 0.0368(13) 0.0383(12) 0.0306(11) 0.0030(9) 0.0011(9) 0.0057(10)
C10B 0.0483(15) 0.0498(14) 0.0327(12) 0.0042(10) 0.0085(11) 0.0076(13)
C11B 0.0626(18) 0.0556(16) 0.0286(11) -0.0001(11) 0.0010(11) 0.0163(14)
C12B 0.0613(18) 0.0496(15) 0.0360(13) -0.0032(11) -0.0151(12) 0.0097(14)
C13B 0.0406(14) 0.0503(15) 0.0408(13) 0.0014(12) -0.0060(11) 0.0058(12)
C14B 0.0343(12) 0.0412(13) 0.0345(12) -0.0017(10) 0.0072(9) 0.0054(10)
S1C 0.0515(5) 0.0903(6) 0.0655(5) -0.0305(4) 0.0066(4) 0.0053(4)
S2C 0.0466(4) 0.0612(4) 0.0778(5) 0.0319(4) 0.0057(4) -0.0023(4)
N1C 0.0416(12) 0.0443(12) 0.0475(12) 0.0015(10) -0.0026(9) -0.0089(10)
N2C 0.0385(12) 0.0511(13) 0.0484(12) 0.0013(10) 0.0003(9) 0.0073(10)
C1C 0.0389(13) 0.0430(13) 0.0340(12) -0.0025(10) -0.0020(10) -0.0032(11)
C2C 0.0446(15) 0.0521(15) 0.0310(11) -0.0015(10) 0.0025(11) -0.0051(12)
C3C 0.0572(19) 0.0699(19) 0.0411(14) 0.0075(13) 0.0045(13) -0.0183(15)
C4C 0.089(3) 0.0583(18) 0.0363(14) 0.0089(13) -0.0007(15) -0.0139(17)
C5C 0.081(2) 0.0519(16) 0.0344(13) 0.0031(12) -0.0060(14) 0.0059(16)
C6C 0.0525(17) 0.0534(16) 0.0396(13) -0.0027(12) -0.0035(12) 0.0022(13)
C7C 0.0369(14) 0.0540(16) 0.0464(14) -0.0064(12) 0.0016(11) -0.0059(12)
C8C 0.0405(14) 0.0447(13) 0.0364(12) 0.0058(10) -0.0007(10) 0.0042(11)
C9C 0.0417(14) 0.0465(14) 0.0348(12) 0.0090(11) -0.0005(11) 0.0030(11)
C10C 0.0555(18) 0.0666(18) 0.0398(14) 0.0054(13) 0.0028(12) 0.0168(16)
C11C 0.087(3) 0.065(2) 0.0418(15) -0.0085(14) -0.0069(16) 0.0161(19)
C12C 0.081(3) 0.0619(19) 0.0506(17) -0.0045(14) -0.0212(17) -0.0050(18)
C13C 0.0517(17) 0.0586(17) 0.0497(15) 0.0056(14) -0.0085(13) -0.0071(14)
C14C 0.0350(13) 0.0415(13) 0.0528(15) 0.0099(11) 0.0032(11) 0.0071(10)

loop_
_geom_bond_atom_site_label_1
_geom_bond_atom_site_label_2
_geom_bond_distance
_geom_bond_site_symmetry_2
_geom_bond_publ_flag
S1A C7A 1.667(2) . ?
S2A C14A 1.657(2) . ?
N1A C14A 1.335(3) . ?
N1A C1A 1.439(3) . ?
N1A H1A 0.9000 . ?
N2A C7A 1.335(3) . ?
N2A C8A 1.433(3) . ?
N2A H2A 0.9001 . ?
C1A C6A 1.379(4) . ?
C1A C2A 1.396(4) . ?
C2A C3A 1.385(3) . ?
C2A C7A 1.484(3) . ?
C3A C4A 1.373(4) . ?
C3A H3AA 0.9600 . ?
C4A C5A 1.384(5) . ?
C4A H4AA 0.9600 . ?
C5A C6A 1.385(4) . ?
C5A H5AA 0.9599 . ?
C6A H6AA 0.9600 . ?
C8A C13A 1.372(3) . ?
C8A C9A 1.394(4) . ?
C9A C10A 1.391(3) . ?
C9A C14A 1.483(3) . ?
C10A C11A 1.385(4) . ?
C10A H10A 0.9600 . ?
C11A C12A 1.370(5) . ?
C11A H11A 0.9599 . ?
C12A C13A 1.383(4) . ?
C12A H12A 0.9597 . ?
C13A H13A 0.9600 . ?
S1B C7B 1.664(2) . ?
S2B C14B 1.655(3) . ?
N1B C14B 1.344(3) . ?
N1B C1B 1.435(3) . ?
N1B H1B 0.8999 . ?
N2B C7B 1.339(3) . ?
N2B C8B 1.432(3) . ?
N2B H2B 0.9600 . ?
C1B C6B 1.383(4) . ?
C1B C2B 1.394(4) . ?
C2B C3B 1.397(4) . ?
C2B C7B 1.483(3) . ?
C3B C4B 1.376(4) . ?
C3B H3BA 0.9001 . ?
C4B C5B 1.387(5) . ?
C4B H4BA 0.9601 . ?
C5B C6B 1.384(4) . ?
C5B H5BA 0.9599 . ?
C6B H6BA 0.9600 . ?
C8B C13B 1.384(4) . ?
C8B C9B 1.400(3) . ?
C9B C10B 1.397(3) . ?
C9B C14B 1.477(3) . ?
C10B C11B 1.384(4) . ?
C10B H10B 0.9600 . ?
C11B C12B 1.376(4) . ?
C11B H11B 0.9601 . ?
C12B C13B 1.384(4) . ?
C12B H12B 0.9599 . ?
C13B H13B 0.9599 . ?
S1C C7C 1.659(3) . ?
S2C C14C 1.659(3) . ?
N1C C14C 1.334(4) . ?
N1C C1C 1.436(3) . ?
N1C H1C 0.9001 . ?
N2C C7C 1.337(3) . ?
N2C C8C 1.431(3) . ?
N2C H2C 0.9599 . ?
C1C C6C 1.382(4) . ?
C1C C2C 1.394(4) . ?
C2C C3C 1.395(4) . ?
C2C C7C 1.484(4) . ?
C3C C4C 1.383(5) . ?
C3C H3CA 0.9000 . ?
C4C C5C 1.368(5) . ?
C4C H4CA 0.9600 . ?
C5C C6C 1.381(4) . ?
C5C H5CA 0.9601 . ?
C6C H6CA 0.9600 . ?
C8C C13C 1.377(4) . ?
C8C C9C 1.399(4) . ?
C9C C10C 1.395(4) . ?
C9C C14C 1.483(4) . ?
C10C C11C 1.375(5) . ?
C10C H10C 0.9601 . ?
C11C C12C 1.383(6) . ?
C11C H11C 0.9601 . ?
C12C C13C 1.387(5) . ?
C12C H12C 0.9600 . ?
C13C H13C 0.9600 . ?

loop_
_cod_related_entry_id
_cod_related_entry_database
_cod_related_entry_code
1 ChemSpider 21155408
